data_7132736
loop_
_publ_author_name
'J&#xf6;rges, Mike'
'Gremillion, Alexander J.'
'Knyszek, Daniel'
'Kelley, Steven P.'
'Walensky, Justin R.'
'Gessner, Viktoria H.'

_publ_section_title
;
 From a mercury(II) bis(yldiide) complex to actinide yldiides.
;
_journal_issue 23
_journal_name_full 'Chemical communications (Cambridge, England)'
_journal_page_first 3190
_journal_page_last 3193
_journal_paper_doi 10.1039/d3cc05553a
_journal_volume 60
_journal_year 2024
_chemical_formula_moiety 'C31 H26 P2 S'
_chemical_formula_sum 'C31 H26 P2 S'
_chemical_formula_weight 492.52
_space_group_crystal_system monoclinic
_space_group_IT_number 14
_space_group_name_Hall '-P 2yn'
_space_group_name_H-M_alt 'P 1 21/n 1'
_atom_sites_solution_hydrogens geom
_atom_sites_solution_primary dual
_audit_creation_date 2022-03-25
_audit_creation_method SHELXL-2018/3
_audit_update_record
;
2023-11-10 deposited with the CCDC.	2024-02-20 downloaded from the CCDC.
;
_cell_angle_alpha 90
_cell_angle_beta 91.2641(4)
_cell_angle_gamma 90
_cell_formula_units_Z 4
_cell_length_a 9.72967(4)
_cell_length_b 15.22975(6)
_cell_length_c 16.93649(8)
_cell_measurement_reflns_used 52311
_cell_measurement_temperature 100(2)
_cell_measurement_theta_max 76.5660
_cell_measurement_theta_min 2.8920
_cell_volume 2509.046(19)
_computing_cell_refinement 'CrysAlisPro 1.171.41.93a (Rigaku OD, 2020)'
_computing_data_collection 'CrysAlisPro 1.171.41.93a (Rigaku OD, 2020)'
_computing_data_reduction 'CrysAlisPro 1.171.41.93a (Rigaku OD, 2020)'
_computing_structure_refinement 'SHELXL-2018/3 (Sheldrick, 2018)'
_computing_structure_solution 'SHELXT 2018/2 (Sheldrick, 2018)'
_diffrn_ambient_environment N~2~
_diffrn_ambient_temperature 100(2)
_diffrn_detector 'Hybrid Pixel Array Detector'
_diffrn_detector_area_resol_mean 10.0000
_diffrn_detector_type HyPix
_diffrn_measured_fraction_theta_full 1.000
_diffrn_measured_fraction_theta_max 0.984
_diffrn_measurement_details
;
List of Runs (angles in degrees, time in seconds):

  # Type    Start    End  Width  t~exp~   \w     \q     \k     \f   Frames
#--------------------------------------------------------------------------
  1  \w     35.00 120.00   0.50    0.05    --   47.28  38.00   0.00  170
  2  \w     34.00 178.00   0.50    0.05    --  105.91   0.00 -90.00  288
  3  \w     25.00 119.00   0.50    0.05    --   47.28  77.00  90.00  188
  4  \w     25.00 119.00   0.50    0.05    --   47.28  77.00 150.00  188
  5  \w    -23.00  28.00   0.50    0.05    --  -47.28  19.00 -30.00  102
  6  \w    -23.00  28.00   0.50    0.05    --  -47.28  19.00  60.00  102
  7  \w    -23.00  28.00   0.50    0.05    --  -47.28  19.00-150.00  102
  8  \w     33.00  74.00   0.50    0.05    --  105.91 -61.00   0.00   82
  9  \w     33.00  74.00   0.50    0.05    --  105.91 -61.00 150.00   82
 10  \w     33.00  74.00   0.50    0.05    --  105.91 -61.00  30.00   82
 11  \w     33.00  74.00   0.50    0.05    --  105.91 -61.00 -30.00   82
 12  \w     33.00 106.00   0.50    0.05    --  105.91 -94.00 -60.00  146
 13  \w     58.00 147.00   0.50    0.05    --  105.91-173.00-138.00  178
 14  \w     58.00 121.00   0.50    0.05    --   47.28-173.00-138.00  126
 15  \w     33.00 108.00   0.50    0.05    --  105.91-114.00   1.00  150
 16  \w     34.00 112.00   0.50    0.05    --  105.91-125.00  60.00  156
 17  \w     34.00 112.00   0.50    0.05    --  105.91-125.00  90.00  156
 18  \w     33.00 107.00   0.50    0.05    --  105.91-104.00 122.83  148
 19  \w     33.00 106.00   0.50    0.05    --  105.91 -94.00 -90.00  146
 20  \w     33.00 106.00   0.50    0.05    --  105.91 -94.00-120.00  146
 21  \w     33.00 106.00   0.50    0.05    --  105.91 -94.00-150.00  146
 22  \w     33.00 106.00   0.50    0.05    --  105.91 -94.00-180.00  146
 23  \w     27.00  90.00   0.50    0.05    --   47.28-114.00   1.00  126
 24  \w   -119.00 -25.00   0.50    0.05    --  -47.28 -77.00  90.00  188
 25  \w   -119.00 -25.00   0.50    0.05    --  -47.28 -77.00   0.00  188
 26  \w   -119.00 -32.00   0.50    0.05    --  -47.28 -57.00   0.00  174
 27  \w   -119.00 -25.00   0.50    0.05    --  -47.28 -77.00 -60.00  188
 28  \w   -119.00 -25.00   0.50    0.05    --  -47.28 -77.00 -90.00  188
 29  \w   -119.00 -25.00   0.50    0.05    --  -47.28 -77.00-150.00  188
 30  \w   -120.00 -34.00   0.50    0.05    --  -47.28 -38.00-180.00  172
 31  \w   -119.00 -32.00   0.50    0.05    --  -47.28 -57.00 120.00  174
 32  \w   -163.00 -69.00   0.50    0.05    --  -91.75 -77.00 120.00  188
 33  \w   -163.00 -72.00   0.50    0.05    --  -91.75 -69.00  71.90  182
 34  \w   -163.00 -69.00   0.50    0.05    --  -91.75 -77.00  60.00  188
 35  \w   -163.00 -69.00   0.50    0.05    --  -91.75 -77.00   0.00  188
 36  \w   -163.00 -69.00   0.50    0.05    --  -91.75 -76.00-112.38  188
 37  \w   -163.00 -69.00   0.50    0.05    --  -91.75 -76.00 -58.10  188
 38  \w   -163.00 -79.00   0.50    0.05    --  -91.75 -45.00   0.00  168
 39  \w   -166.00 -78.00   0.50    0.05    --  -91.75 -15.00 150.00  176
 40  \w   -163.00 -83.00   0.50    0.05    --  -91.75 -94.00 150.00  160
 41  \w   -119.00 -73.00   0.50    0.05    --  -47.28-125.00 120.00   92
 42  \w   -119.00 -73.00   0.50    0.05    --  -47.28-125.00  30.00   92
 43  \w   -132.00 -44.00   0.50    0.05    --  -91.75-173.00-138.00  176
 44  \w   -119.00 -44.00   0.50    0.05    --  -47.28-173.00-138.00  150
 45  \w   -163.00 -80.00   0.50    0.05    --  -91.75-114.00   1.00  166
 46  \w    -48.00 -20.00   0.50    0.05    --  -91.75  45.00  30.00   56
 47  \w    -68.00 -19.00   0.50    0.05    --  -91.75  61.00  90.00   98
 48  \w    -48.00 -20.00   0.50    0.05    --  -91.75  45.00  60.00   56
 49  \w    -48.00 -20.00   0.50    0.05    --  -91.75  45.00 -30.00   56
 50  \w    -48.00 -20.00   0.50    0.05    --  -91.75  45.00 -90.00   56
 51  \w    -48.00 -20.00   0.50    0.05    --  -91.75  45.00-180.00   56
 52  \w   -121.00 -37.00   0.50    0.05    --  -47.28 173.00-128.00  168
 53  \w    -85.00 -19.00   0.50    0.05    --  -91.75 125.00-120.00  132
 54  \w    -83.00 -19.00   0.50    0.05    --  -91.75 114.00  91.00  128
 55  \w    -82.00  -5.00   0.50    0.05    --  -47.28 114.00  91.00  154
 56  \w    102.00 178.00   0.50    0.05    --  105.91 114.00  91.00  152
 57  \w     65.00 119.00   0.50    0.05    --   47.28 173.00-128.00  108
 58  \w     65.00 148.00   0.50    0.05    --  105.91 173.00-128.00  166
 59  \w     95.00 178.00   0.50    0.05    --  105.91 125.00-150.00  166
;
_diffrn_measurement_device 'four-circle diffractometer'
_diffrn_measurement_device_type 'XtaLAB Synergy, Dualflex, HyPix'
_diffrn_measurement_method '\w scans'
_diffrn_orient_matrix_type 'CrysAlisPro convention (1999,Acta A55,543-557)'
_diffrn_orient_matrix_UB_11 0.0643891000
_diffrn_orient_matrix_UB_12 0.0625552000
_diffrn_orient_matrix_UB_13 0.0619528000
_diffrn_orient_matrix_UB_21 -0.0228613000
_diffrn_orient_matrix_UB_22 -0.0690781000
_diffrn_orient_matrix_UB_23 0.0648702000
_diffrn_orient_matrix_UB_31 0.1428576000
_diffrn_orient_matrix_UB_32 -0.0392726000
_diffrn_orient_matrix_UB_33 -0.0154049000
_diffrn_radiation_monochromator mirror
_diffrn_radiation_probe x-ray
_diffrn_radiation_type CuK\a
_diffrn_radiation_wavelength 1.54184
_diffrn_reflns_av_R_equivalents 0.0406
_diffrn_reflns_av_sigmaI/netI 0.0452
_diffrn_reflns_av_unetI/netI 0.0143
_diffrn_reflns_Laue_measured_fraction_full 1.000
_diffrn_reflns_Laue_measured_fraction_max 0.984
_diffrn_reflns_limit_h_max 12
_diffrn_reflns_limit_h_min -11
_diffrn_reflns_limit_k_max 19
_diffrn_reflns_limit_k_min -19
_diffrn_reflns_limit_l_max 21
_diffrn_reflns_limit_l_min -21
_diffrn_reflns_number 74641
_diffrn_reflns_point_group_measured_fraction_full 1.000
_diffrn_reflns_point_group_measured_fraction_max 0.984
_diffrn_reflns_theta_full 67.684
_diffrn_reflns_theta_max 76.807
_diffrn_reflns_theta_min 3.904
_diffrn_source 'micro-focus sealed X-ray tube'
_diffrn_source_type 'PhotonJet (Cu) X-ray Source'
_exptl_absorpt_coefficient_mu 2.476
_exptl_absorpt_correction_T_max 1.000
_exptl_absorpt_correction_T_min 0.170
_exptl_absorpt_correction_type gaussian
_exptl_absorpt_process_details
;
CrysAlisPro 1.171.41.93a (Rigaku Oxford Diffraction, 2020)
Numerical absorption correction based on gaussian integration over
a multifaceted crystal model
Empirical absorption correction using spherical harmonics,
implemented in SCALE3 ABSPACK scaling algorithm.
;
_exptl_crystal_colour colourless
_exptl_crystal_density_diffrn 1.304
_exptl_crystal_description block
_exptl_crystal_F_000 1032
_exptl_crystal_size_max 0.630
_exptl_crystal_size_mid 0.408
_exptl_crystal_size_min 0.257
_refine_diff_density_max 0.431
_refine_diff_density_min -0.396
_refine_diff_density_rms 0.057
_refine_ls_extinction_method none
_refine_ls_goodness_of_fit_ref 1.061
_refine_ls_hydrogen_treatment constr
_refine_ls_matrix_type full
_refine_ls_number_parameters 307
_refine_ls_number_reflns 5211
_refine_ls_number_restraints 0
_refine_ls_restrained_S_all 1.061
_refine_ls_R_factor_all 0.0312
_refine_ls_R_factor_gt 0.0306
_refine_ls_shift/su_max 0.002
_refine_ls_shift/su_mean 0.000
_refine_ls_structure_factor_coef Fsqd
_refine_ls_weighting_details 'w=1/[\s^2^(Fo^2^)+(0.0396P)^2^+1.4035P] where P=(Fo^2^+2Fc^2^)/3'
_refine_ls_weighting_scheme calc
_refine_ls_wR_factor_gt 0.0785
_refine_ls_wR_factor_ref 0.0790
_reflns_Friedel_coverage 0.000
_reflns_number_gt 5090
_reflns_number_total 5211
_reflns_threshold_expression 'I > 2\s(I)'
_cod_data_source_file d3cc05553a2.cif
_cod_data_source_block MJ-035_auto_a
_cod_depositor_comments 'Adding full bibliography for 7132735--7132739.cif.'
_cod_original_sg_symbol_H-M 'P 21/n'
_cod_database_code 7132736
_shelx_shelxl_version_number 2018/3
_shelx_space_group_comment
;
The symmetry employed for this shelxl refinement is uniquely defined
by the following loop, which should always be used as a source of
symmetry information in preference to the above space-group names.
They are only intended as comments.
;
_shelx_estimated_absorpt_t_min 0.304
_shelx_estimated_absorpt_t_max 0.569
_cell_oxdiff_length_a 9.73060(7)
_cell_oxdiff_length_b 15.23348(14)
_cell_oxdiff_length_c 16.93040(17)
_cell_oxdiff_angle_alpha 89.9962(8)
_cell_oxdiff_angle_beta 91.2141(7)
_cell_oxdiff_angle_gamma 89.9882(7)
_cell_oxdiff_volume 2509.05(4)
_cell_oxdiff_measurement_reflns_used 52311
_oxdiff_exptl_absorpt_empirical_full_min 0.823
_oxdiff_exptl_absorpt_empirical_full_max 1.292
_oxdiff_exptl_absorpt_empirical_details
;
Empirical correction (ABSPACK) includes:
- Absorption correction using spherical harmonics
- Frame scaling
;
_diffrn_oxdiff_digest_frames
;
01903364c0d10e1ad214b93fac61a56e7108552f15c
;
_reflns_odcompleteness_completeness 100.00
_reflns_odcompleteness_theta 66.97
_reflns_odcompleteness_iscentric 1
_chemical_oxdiff_formula P2SC31H26

loop_
_space_group_symop_operation_xyz
'x, y, z'
'-x+1/2, y+1/2, -z+1/2'
'-x, -y, -z'
'x-1/2, -y-1/2, z-1/2'

loop_
_atom_site_label
_atom_site_type_symbol
_atom_site_fract_x
_atom_site_fract_y
_atom_site_fract_z
_atom_site_U_iso_or_equiv
_atom_site_adp_type
_atom_site_occupancy
_atom_site_site_symmetry_order
_atom_site_calc_flag
_atom_site_refinement_flags_posn
_atom_site_refinement_flags_adp
_atom_site_refinement_flags_occupancy
_atom_site_disorder_assembly
_atom_site_disorder_group
P1 P 0.53285(3) 0.53412(2) 0.77537(2) 0.01471(8) Uani 1 1 d . . . . .
C1 C 0.59100(13) 0.57391(8) 0.68649(8) 0.0175(3) Uani 1 1 d . . . . .
H1 H 0.665560 0.544322 0.662844 0.021 Uiso 1 1 calc R U . . .
S1 S 0.35314(3) 0.58171(2) 0.80603(2) 0.01848(8) Uani 1 1 d . . . . .
P2 P 0.52338(3) 0.66239(2) 0.63887(2) 0.01462(8) Uani 1 1 d . . . . .
C2 C 0.66148(13) 0.55213(8) 0.85437(8) 0.0175(3) Uani 1 1 d . . . . .
C3 C 0.62274(14) 0.55824(9) 0.93293(8) 0.0216(3) Uani 1 1 d . . . . .
H3 H 0.528066 0.557447 0.945490 0.026 Uiso 1 1 calc R U . . .
C4 C 0.72204(16) 0.56549(10) 0.99319(8) 0.0258(3) Uani 1 1 d . . . . .
H4 H 0.695181 0.568664 1.046702 0.031 Uiso 1 1 calc R U . . .
C5 C 0.86036(15) 0.56807(9) 0.97474(9) 0.0254(3) Uani 1 1 d . . . . .
H5 H 0.928172 0.572846 1.015737 0.030 Uiso 1 1 calc R U . . .
C6 C 0.89974(15) 0.56371(10) 0.89676(9) 0.0264(3) Uani 1 1 d . . . . .
H6 H 0.994387 0.566165 0.884305 0.032 Uiso 1 1 calc R U . . .
C7 C 0.80052(14) 0.55572(9) 0.83652(8) 0.0227(3) Uani 1 1 d . . . . .
H7 H 0.827812 0.552697 0.783079 0.027 Uiso 1 1 calc R U . . .
C8 C 0.52759(13) 0.41428(8) 0.76894(8) 0.0170(3) Uani 1 1 d . . . . .
C9 C 0.51465(14) 0.37236(9) 0.69598(8) 0.0226(3) Uani 1 1 d . . . . .
H9 H 0.517747 0.405810 0.648706 0.027 Uiso 1 1 calc R U . . .
C10 C 0.49719(16) 0.28168(10) 0.69206(9) 0.0278(3) Uani 1 1 d . . . . .
H10 H 0.489457 0.253489 0.642121 0.033 Uiso 1 1 calc R U . . .
C11 C 0.49104(15) 0.23235(9) 0.76073(9) 0.0263(3) Uani 1 1 d . . . . .
H11 H 0.476794 0.170714 0.757838 0.032 Uiso 1 1 calc R U . . .
C12 C 0.50572(15) 0.27316(9) 0.83358(9) 0.0253(3) Uani 1 1 d . . . . .
H12 H 0.502956 0.239324 0.880639 0.030 Uiso 1 1 calc R U . . .
C13 C 0.52450(14) 0.36358(9) 0.83785(8) 0.0214(3) Uani 1 1 d . . . . .
H13 H 0.535304 0.391166 0.887914 0.026 Uiso 1 1 calc R U . . .
C14 C 0.49944(13) 0.75972(8) 0.69809(7) 0.0165(2) Uani 1 1 d . . . . .
C15 C 0.61038(14) 0.78850(9) 0.74507(8) 0.0210(3) Uani 1 1 d . . . . .
H15 H 0.691259 0.753793 0.749887 0.025 Uiso 1 1 calc R U . . .
C16 C 0.60183(15) 0.86812(10) 0.78470(8) 0.0247(3) Uani 1 1 d . . . . .
H16 H 0.677432 0.888268 0.816188 0.030 Uiso 1 1 calc R U . . .
C17 C 0.48279(16) 0.91834(9) 0.77833(8) 0.0251(3) Uani 1 1 d . . . . .
H17 H 0.477929 0.973116 0.804952 0.030 Uiso 1 1 calc R U . . .
C18 C 0.37132(15) 0.88909(10) 0.73349(9) 0.0249(3) Uani 1 1 d . . . . .
H18 H 0.289532 0.923092 0.730276 0.030 Uiso 1 1 calc R U . . .
C19 C 0.37934(14) 0.80989(9) 0.69318(8) 0.0210(3) Uani 1 1 d . . . . .
H19 H 0.303032 0.789796 0.662229 0.025 Uiso 1 1 calc R U . . .
C20 C 0.64049(13) 0.69390(9) 0.56207(7) 0.0171(2) Uani 1 1 d . . . . .
C21 C 0.68183(14) 0.78076(9) 0.55133(8) 0.0204(3) Uani 1 1 d . . . . .
H21 H 0.656018 0.824619 0.588030 0.024 Uiso 1 1 calc R U . . .
C22 C 0.76101(14) 0.80318(9) 0.48672(8) 0.0231(3) Uani 1 1 d . . . . .
H22 H 0.788782 0.862379 0.479434 0.028 Uiso 1 1 calc R U . . .
C23 C 0.79938(14) 0.73941(10) 0.43305(8) 0.0231(3) Uani 1 1 d . . . . .
H23 H 0.853592 0.754785 0.389176 0.028 Uiso 1 1 calc R U . . .
C24 C 0.75828(14) 0.65311(9) 0.44370(8) 0.0224(3) Uani 1 1 d . . . . .
H24 H 0.784329 0.609489 0.406834 0.027 Uiso 1 1 calc R U . . .
C25 C 0.67945(14) 0.62990(9) 0.50773(8) 0.0203(3) Uani 1 1 d . . . . .
H25 H 0.651968 0.570594 0.514635 0.024 Uiso 1 1 calc R U . . .
C26 C 0.36301(13) 0.64805(8) 0.58245(8) 0.0174(3) Uani 1 1 d . . . . .
C27 C 0.33319(15) 0.70583(9) 0.51999(8) 0.0245(3) Uani 1 1 d . . . . .
H27 H 0.396138 0.751367 0.508041 0.029 Uiso 1 1 calc R U . . .
C28 C 0.21275(16) 0.69715(10) 0.47552(9) 0.0275(3) Uani 1 1 d . . . . .
H28 H 0.192885 0.736882 0.433561 0.033 Uiso 1 1 calc R U . . .
C29 C 0.12141(14) 0.63037(9) 0.49242(8) 0.0236(3) Uani 1 1 d . . . . .
H29 H 0.039158 0.623898 0.461700 0.028 Uiso 1 1 calc R U . . .
C30 C 0.14991(14) 0.57298(9) 0.55409(8) 0.0231(3) Uani 1 1 d . . . . .
H30 H 0.086583 0.527561 0.565742 0.028 Uiso 1 1 calc R U . . .
C31 C 0.27075(14) 0.58137(9) 0.59919(8) 0.0202(3) Uani 1 1 d . . . . .
H31 H 0.289946 0.541609 0.641224 0.024 Uiso 1 1 calc R U . . .

loop_
_atom_site_aniso_label
_atom_site_aniso_U_11
_atom_site_aniso_U_22
_atom_site_aniso_U_33
_atom_site_aniso_U_23
_atom_site_aniso_U_13
_atom_site_aniso_U_12
P1 0.01621(16) 0.01397(16) 0.01394(16) 0.00045(11) 0.00033(11) 0.00053(11)
C1 0.0190(6) 0.0168(6) 0.0167(6) 0.0017(5) 0.0024(5) 0.0037(5)
S1 0.01770(16) 0.01862(16) 0.01918(16) -0.00160(11) 0.00214(12) 0.00190(11)
P2 0.01519(15) 0.01431(15) 0.01436(15) 0.00094(11) 0.00010(11) -0.00006(11)
C2 0.0204(6) 0.0142(6) 0.0177(6) 0.0011(5) -0.0025(5) -0.0005(5)
C3 0.0228(7) 0.0221(6) 0.0198(6) -0.0003(5) -0.0001(5) -0.0016(5)
C4 0.0328(8) 0.0261(7) 0.0183(7) -0.0014(5) -0.0033(6) 0.0003(6)
C5 0.0283(7) 0.0207(7) 0.0267(7) -0.0013(6) -0.0106(6) 0.0007(5)
C6 0.0201(7) 0.0270(7) 0.0318(8) 0.0004(6) -0.0043(6) -0.0005(6)
C7 0.0221(7) 0.0242(7) 0.0218(7) 0.0006(5) 0.0006(5) -0.0007(5)
C8 0.0145(6) 0.0162(6) 0.0201(6) 0.0005(5) -0.0001(5) 0.0005(4)
C9 0.0263(7) 0.0203(7) 0.0209(7) 0.0000(5) -0.0039(5) 0.0014(5)
C10 0.0317(8) 0.0221(7) 0.0294(8) -0.0069(6) -0.0065(6) 0.0015(6)
C11 0.0248(7) 0.0149(6) 0.0392(8) -0.0011(6) -0.0015(6) 0.0003(5)
C12 0.0269(7) 0.0197(7) 0.0294(7) 0.0061(6) 0.0036(6) 0.0001(5)
C13 0.0239(7) 0.0195(6) 0.0209(6) 0.0015(5) 0.0017(5) 0.0006(5)
C14 0.0191(6) 0.0157(6) 0.0149(6) 0.0011(5) 0.0022(5) 0.0001(5)
C15 0.0193(6) 0.0240(7) 0.0198(6) -0.0014(5) 0.0002(5) 0.0011(5)
C16 0.0274(7) 0.0268(7) 0.0199(7) -0.0049(6) 0.0023(5) -0.0056(6)
C17 0.0347(8) 0.0192(7) 0.0217(7) -0.0034(5) 0.0097(6) -0.0013(6)
C18 0.0256(7) 0.0228(7) 0.0267(7) 0.0014(6) 0.0063(6) 0.0070(6)
C19 0.0182(6) 0.0219(7) 0.0229(7) 0.0009(5) 0.0009(5) 0.0020(5)
C20 0.0157(6) 0.0198(6) 0.0157(6) 0.0022(5) 0.0000(5) 0.0004(5)
C21 0.0223(6) 0.0193(6) 0.0195(6) 0.0000(5) 0.0004(5) -0.0019(5)
C22 0.0248(7) 0.0207(7) 0.0239(7) 0.0045(5) 0.0012(5) -0.0046(5)
C23 0.0215(6) 0.0274(7) 0.0204(7) 0.0059(5) 0.0035(5) -0.0003(5)
C24 0.0242(7) 0.0234(7) 0.0198(6) -0.0005(5) 0.0041(5) 0.0028(5)
C25 0.0223(6) 0.0180(6) 0.0206(6) 0.0018(5) 0.0018(5) -0.0005(5)
C26 0.0179(6) 0.0174(6) 0.0168(6) -0.0016(5) -0.0023(5) 0.0013(5)
C27 0.0262(7) 0.0217(7) 0.0254(7) 0.0057(5) -0.0053(6) -0.0047(5)
C28 0.0316(8) 0.0241(7) 0.0263(7) 0.0052(6) -0.0093(6) -0.0008(6)
C29 0.0215(7) 0.0253(7) 0.0237(7) -0.0036(6) -0.0062(5) 0.0009(5)
C30 0.0222(7) 0.0235(7) 0.0235(7) -0.0017(5) -0.0002(5) -0.0048(5)
C31 0.0230(6) 0.0199(6) 0.0177(6) 0.0010(5) -0.0007(5) -0.0018(5)

loop_
_atom_type_symbol
_atom_type_description
_atom_type_scat_dispersion_real
_atom_type_scat_dispersion_imag
_atom_type_scat_source
C C 0.0181 0.0091 'International Tables Vol C Tables 4.2.6.8 and 6.1.1.4'
H H 0.0000 0.0000 'International Tables Vol C Tables 4.2.6.8 and 6.1.1.4'
P P 0.2955 0.4335 'International Tables Vol C Tables 4.2.6.8 and 6.1.1.4'
S S 0.3331 0.5567 'International Tables Vol C Tables 4.2.6.8 and 6.1.1.4'

loop_
_exptl_crystal_face_index_h
_exptl_crystal_face_index_k
_exptl_crystal_face_index_l
_exptl_crystal_face_perp_dist
1 1 -1 0.1700
3 8 -5 0.1867
0 9 -4 0.2013
-5 6 1 0.3492
-5 -5 5 0.1917
-2 -8 5 0.2038
0 -9 3 0.2453
4 -8 0 0.2864
6 -3 -3 0.2244
6 0 -4 0.1831
4 4 7 0.1953
6 0 3 0.2275
0 -7 -8 0.1498
0 7 8 0.1824
0 -4 10 0.1889
-2 -2 10 0.1517
-4 0 9 0.2122
1 2 -10 0.1266
0 4 -10 0.1232
0 -2 -11 0.0898
0 -1 -11 0.0795
-1 2 -11 0.0903
0 2 11 0.1662
4 0 9 0.2170
0 -1 11 0.1723
-2 8 -6 0.2283
-4 -4 8 0.1699
-4 -2 8 0.1778
5 5 2 0.1696

loop_
_geom_angle_atom_site_label_1
_geom_angle_atom_site_label_2
_geom_angle_atom_site_label_3
_geom_angle
_geom_angle_site_symmetry_1
_geom_angle_site_symmetry_3
_geom_angle_publ_flag
C1 P1 C8 107.88(6) . . ?
C1 P1 C2 110.60(6) . . ?
C8 P1 C2 102.16(6) . . ?
C1 P1 S1 114.15(5) . . ?
C8 P1 S1 111.00(4) . . ?
C2 P1 S1 110.36(5) . . ?
P2 C1 P1 124.16(8) . . ?
P2 C1 H1 117.9 . . ?
P1 C1 H1 117.9 . . ?
C1 P2 C14 116.17(6) . . ?
C1 P2 C20 107.95(6) . . ?
C14 P2 C20 105.77(6) . . ?
C1 P2 C26 118.18(6) . . ?
C14 P2 C26 105.64(6) . . ?
C20 P2 C26 101.52(6) . . ?
C7 C2 C3 119.25(12) . . ?
C7 C2 P1 119.87(10) . . ?
C3 C2 P1 120.81(10) . . ?
C2 C3 C4 120.42(13) . . ?
C2 C3 H3 119.8 . . ?
C4 C3 H3 119.8 . . ?
C5 C4 C3 119.79(13) . . ?
C5 C4 H4 120.1 . . ?
C3 C4 H4 120.1 . . ?
C6 C5 C4 120.20(13) . . ?
C6 C5 H5 119.9 . . ?
C4 C5 H5 119.9 . . ?
C5 C6 C7 120.02(14) . . ?
C5 C6 H6 120.0 . . ?
C7 C6 H6 120.0 . . ?
C2 C7 C6 120.29(13) . . ?
C2 C7 H7 119.9 . . ?
C6 C7 H7 119.9 . . ?
C9 C8 C13 118.89(12) . . ?
C9 C8 P1 120.77(10) . . ?
C13 C8 P1 120.11(10) . . ?
C10 C9 C8 120.32(13) . . ?
C10 C9 H9 119.8 . . ?
C8 C9 H9 119.8 . . ?
C11 C10 C9 120.30(14) . . ?
C11 C10 H10 119.8 . . ?
C9 C10 H10 119.8 . . ?
C12 C11 C10 119.87(13) . . ?
C12 C11 H11 120.1 . . ?
C10 C11 H11 120.1 . . ?
C11 C12 C13 120.07(13) . . ?
C11 C12 H12 120.0 . . ?
C13 C12 H12 120.0 . . ?
C12 C13 C8 120.51(13) . . ?
C12 C13 H13 119.7 . . ?
C8 C13 H13 119.7 . . ?
C19 C14 C15 119.80(12) . . ?
C19 C14 P2 122.22(10) . . ?
C15 C14 P2 117.76(10) . . ?
C16 C15 C14 119.68(13) . . ?
C16 C15 H15 120.2 . . ?
C14 C15 H15 120.2 . . ?
C15 C16 C17 120.09(13) . . ?
C15 C16 H16 120.0 . . ?
C17 C16 H16 120.0 . . ?
C18 C17 C16 120.46(13) . . ?
C18 C17 H17 119.8 . . ?
C16 C17 H17 119.8 . . ?
C17 C18 C19 119.83(13) . . ?
C17 C18 H18 120.1 . . ?
C19 C18 H18 120.1 . . ?
C18 C19 C14 120.10(13) . . ?
C18 C19 H19 119.9 . . ?
C14 C19 H19 119.9 . . ?
C21 C20 C25 119.44(12) . . ?
C21 C20 P2 122.14(10) . . ?
C25 C20 P2 118.14(10) . . ?
C22 C21 C20 120.01(13) . . ?
C22 C21 H21 120.0 . . ?
C20 C21 H21 120.0 . . ?
C23 C22 C21 120.27(13) . . ?
C23 C22 H22 119.9 . . ?
C21 C22 H22 119.9 . . ?
C24 C23 C22 119.73(13) . . ?
C24 C23 H23 120.1 . . ?
C22 C23 H23 120.1 . . ?
C23 C24 C25 120.60(13) . . ?
C23 C24 H24 119.7 . . ?
C25 C24 H24 119.7 . . ?
C24 C25 C20 119.95(13) . . ?
C24 C25 H25 120.0 . . ?
C20 C25 H25 120.0 . . ?
C31 C26 C27 119.29(12) . . ?
C31 C26 P2 121.99(10) . . ?
C27 C26 P2 118.72(10) . . ?
C28 C27 C26 120.60(13) . . ?
C28 C27 H27 119.7 . . ?
C26 C27 H27 119.7 . . ?
C29 C28 C27 119.79(13) . . ?
C29 C28 H28 120.1 . . ?
C27 C28 H28 120.1 . . ?
C28 C29 C30 120.04(13) . . ?
C28 C29 H29 120.0 . . ?
C30 C29 H29 120.0 . . ?
C29 C30 C31 120.52(13) . . ?
C29 C30 H30 119.7 . . ?
C31 C30 H30 119.7 . . ?
C26 C31 C30 119.76(12) . . ?
C26 C31 H31 120.1 . . ?
C30 C31 H31 120.1 . . ?

loop_
_geom_bond_atom_site_label_1
_geom_bond_atom_site_label_2
_geom_bond_distance
_geom_bond_site_symmetry_2
_geom_bond_publ_flag
P1 C1 1.7294(13) . ?
P1 C8 1.8291(13) . ?
P1 C2 1.8324(13) . ?
P1 S1 1.9729(4) . ?
C1 P2 1.6959(13) . ?
C1 H1 0.9500 . ?
P2 C14 1.8078(13) . ?
P2 C20 1.8126(13) . ?
P2 C26 1.8247(13) . ?
C2 C7 1.3937(19) . ?
C2 C3 1.3940(19) . ?
C3 C4 1.3942(19) . ?
C3 H3 0.9500 . ?
C4 C5 1.389(2) . ?
C4 H4 0.9500 . ?
C5 C6 1.385(2) . ?
C5 H5 0.9500 . ?
C6 C7 1.394(2) . ?
C6 H6 0.9500 . ?
C7 H7 0.9500 . ?
C8 C9 1.3941(19) . ?
C8 C13 1.4002(18) . ?
C9 C10 1.393(2) . ?
C9 H9 0.9500 . ?
C10 C11 1.387(2) . ?
C10 H10 0.9500 . ?
C11 C12 1.386(2) . ?
C11 H11 0.9500 . ?
C12 C13 1.391(2) . ?
C12 H12 0.9500 . ?
C13 H13 0.9500 . ?
C14 C19 1.3971(18) . ?
C14 C15 1.3972(18) . ?
C15 C16 1.389(2) . ?
C15 H15 0.9500 . ?
C16 C17 1.390(2) . ?
C16 H16 0.9500 . ?
C17 C18 1.384(2) . ?
C17 H17 0.9500 . ?
C18 C19 1.389(2) . ?
C18 H18 0.9500 . ?
C19 H19 0.9500 . ?
C20 C21 1.3958(18) . ?
C20 C25 1.3986(19) . ?
C21 C22 1.3945(19) . ?
C21 H21 0.9500 . ?
C22 C23 1.387(2) . ?
C22 H22 0.9500 . ?
C23 C24 1.387(2) . ?
C23 H23 0.9500 . ?
C24 C25 1.3877(19) . ?
C24 H24 0.9500 . ?
C25 H25 0.9500 . ?
C26 C31 1.3888(19) . ?
C26 C27 1.4014(19) . ?
C27 C28 1.385(2) . ?
C27 H27 0.9500 . ?
C28 C29 1.385(2) . ?
C28 H28 0.9500 . ?
C29 C30 1.385(2) . ?
C29 H29 0.9500 . ?
C30 C31 1.3937(19) . ?
C30 H30 0.9500 . ?
C31 H31 0.9500 . ?

loop_
_geom_torsion_atom_site_label_1
_geom_torsion_atom_site_label_2
_geom_torsion_atom_site_label_3
_geom_torsion_atom_site_label_4
_geom_torsion
_geom_torsion_site_symmetry_1
_geom_torsion_site_symmetry_2
_geom_torsion_site_symmetry_3
_geom_torsion_site_symmetry_4
_geom_torsion_publ_flag
C8 P1 C1 P2 137.66(9) . . . . ?
C2 P1 C1 P2 -111.38(9) . . . . ?
S1 P1 C1 P2 13.78(11) . . . . ?
P1 C1 P2 C14 48.52(11) . . . . ?
P1 C1 P2 C20 167.04(8) . . . . ?
P1 C1 P2 C26 -78.64(10) . . . . ?
C1 P1 C2 C7 -28.18(13) . . . . ?
C8 P1 C2 C7 86.44(12) . . . . ?
S1 P1 C2 C7 -155.46(10) . . . . ?
C1 P1 C2 C3 154.86(11) . . . . ?
C8 P1 C2 C3 -90.52(12) . . . . ?
S1 P1 C2 C3 27.58(12) . . . . ?
C7 C2 C3 C4 -1.7(2) . . . . ?
P1 C2 C3 C4 175.28(11) . . . . ?
C2 C3 C4 C5 1.0(2) . . . . ?
C3 C4 C5 C6 0.2(2) . . . . ?
C4 C5 C6 C7 -0.7(2) . . . . ?
C3 C2 C7 C6 1.2(2) . . . . ?
P1 C2 C7 C6 -175.85(11) . . . . ?
C5 C6 C7 C2 0.0(2) . . . . ?
C1 P1 C8 C9 -24.63(13) . . . . ?
C2 P1 C8 C9 -141.23(11) . . . . ?
S1 P1 C8 C9 101.13(11) . . . . ?
C1 P1 C8 C13 160.93(11) . . . . ?
C2 P1 C8 C13 44.34(12) . . . . ?
S1 P1 C8 C13 -73.30(11) . . . . ?
C13 C8 C9 C10 0.8(2) . . . . ?
P1 C8 C9 C10 -173.69(11) . . . . ?
C8 C9 C10 C11 0.7(2) . . . . ?
C9 C10 C11 C12 -1.6(2) . . . . ?
C10 C11 C12 C13 1.0(2) . . . . ?
C11 C12 C13 C8 0.5(2) . . . . ?
C9 C8 C13 C12 -1.4(2) . . . . ?
P1 C8 C13 C12 173.11(11) . . . . ?
C1 P2 C14 C19 -135.65(11) . . . . ?
C20 P2 C14 C19 104.65(11) . . . . ?
C26 P2 C14 C19 -2.49(13) . . . . ?
C1 P2 C14 C15 49.69(12) . . . . ?
C20 P2 C14 C15 -70.02(11) . . . . ?
C26 P2 C14 C15 -177.15(10) . . . . ?
C19 C14 C15 C16 -1.9(2) . . . . ?
P2 C14 C15 C16 172.90(10) . . . . ?
C14 C15 C16 C17 0.8(2) . . . . ?
C15 C16 C17 C18 0.9(2) . . . . ?
C16 C17 C18 C19 -1.4(2) . . . . ?
C17 C18 C19 C14 0.2(2) . . . . ?
C15 C14 C19 C18 1.4(2) . . . . ?
P2 C14 C19 C18 -173.14(11) . . . . ?
C1 P2 C20 C21 -132.22(11) . . . . ?
C14 P2 C20 C21 -7.25(12) . . . . ?
C26 P2 C20 C21 102.84(11) . . . . ?
C1 P2 C20 C25 53.93(12) . . . . ?
C14 P2 C20 C25 178.90(10) . . . . ?
C26 P2 C20 C25 -71.01(11) . . . . ?
C25 C20 C21 C22 0.2(2) . . . . ?
P2 C20 C21 C22 -173.61(10) . . . . ?
C20 C21 C22 C23 -0.2(2) . . . . ?
C21 C22 C23 C24 0.2(2) . . . . ?
C22 C23 C24 C25 -0.2(2) . . . . ?
C23 C24 C25 C20 0.2(2) . . . . ?
C21 C20 C25 C24 -0.1(2) . . . . ?
P2 C20 C25 C24 173.87(10) . . . . ?
C1 P2 C26 C31 24.08(14) . . . . ?
C14 P2 C26 C31 -107.96(12) . . . . ?
C20 P2 C26 C31 141.85(11) . . . . ?
C1 P2 C26 C27 -155.37(11) . . . . ?
C14 P2 C26 C27 72.59(12) . . . . ?
C20 P2 C26 C27 -37.60(12) . . . . ?
C31 C26 C27 C28 0.4(2) . . . . ?
P2 C26 C27 C28 179.84(12) . . . . ?
C26 C27 C28 C29 -0.5(2) . . . . ?
C27 C28 C29 C30 0.6(2) . . . . ?
C28 C29 C30 C31 -0.5(2) . . . . ?
C27 C26 C31 C30 -0.3(2) . . . . ?
P2 C26 C31 C30 -179.72(10) . . . . ?
C29 C30 C31 C26 0.3(2) . . . . ?

loop_
_exptl_oxdiff_crystal_face_indexfrac_h
_exptl_oxdiff_crystal_face_indexfrac_k
_exptl_oxdiff_crystal_face_indexfrac_l
_exptl_oxdiff_crystal_face_x
_exptl_oxdiff_crystal_face_y
_exptl_oxdiff_crystal_face_z
1.0000 1.0000 -1.0000 0.0650 -0.1568 0.1190
2.9879 7.6409 -4.7617 0.3754 -0.9050 0.2001
0.4036 9.2676 -3.7810 0.3715 -0.8947 -0.2481
-5.1613 5.6463 1.0452 0.0856 -0.2042 -0.9752
-4.8551 -4.7528 4.8177 -0.3115 0.7518 -0.5812
-2.4251 -8.1719 4.6155 -0.3814 0.9193 -0.0966
0.1521 -9.3749 3.4777 -0.3612 0.8697 0.3363
3.9777 -7.6607 0.4554 -0.1949 0.4678 0.8621
5.8952 -2.8509 -2.5648 0.0424 -0.1042 0.9937
5.9965 -0.1136 -3.6704 0.1516 -0.3673 0.9176
4.1264 4.0112 6.8729 0.9424 0.0744 0.3261
6.0495 0.1026 2.9344 0.5777 0.0450 0.8150
0.0526 -6.6226 -8.1610 -0.9165 -0.0731 0.3933
0.2209 6.5574 8.2073 0.9329 0.0744 -0.3524
0.2353 -3.5210 10.2500 0.4299 0.9028 0.0140
-2.0078 -1.7749 10.3030 0.3980 0.8369 -0.3758
-4.0429 0.3858 8.5798 0.2954 0.6223 -0.7249
1.2882 2.3948 -10.4694 -0.4159 -0.8740 0.2513
-0.4249 3.6444 -10.1711 -0.4295 -0.9018 -0.0471
-0.3739 -1.9088 -10.7474 -0.8093 -0.5568 0.1871
-0.4895 -0.7478 -10.9047 -0.7539 -0.6445 0.1274
-0.5349 1.5234 -10.7963 -0.6080 -0.7934 0.0301
0.0176 2.1144 10.7326 0.7983 0.5498 -0.2459
3.6052 -0.3945 8.8781 0.7575 0.5208 0.3938
0.4454 -1.4636 10.8220 0.6076 0.7929 -0.0456
-1.6213 7.6091 -6.3641 -0.0227 -0.9014 -0.4324
-3.7928 -3.6172 7.9528 0.0222 0.8525 -0.5223
-4.0249 -2.3338 8.2094 0.1034 0.7858 -0.6098
5.1777 5.3731 1.8035 0.7812 -0.3725 0.5009
